data_7121249
loop_
_publ_author_name
'Xiao, Jian'
'Cong, Xiao-Wei'
'Yang, Gui-Zhen'
'Wang, Ya-Wen'
'Peng, Yu'

_publ_section_title
;
 Stereoselective synthesis of a Podophyllum lignan core by intramolecular
 reductive nickel-catalysis.
;
_journal_issue 16
_journal_name_full 'Chemical communications (Cambridge, England)'
_journal_page_first 2040
_journal_page_last 2043
_journal_paper_doi 10.1039/c8cc00001h
_journal_volume 54
_journal_year 2018
_chemical_formula_moiety 'C14 H16 O4'
_chemical_formula_sum 'C14 H16 O4'
_chemical_formula_weight 248.27
_space_group_crystal_system monoclinic
_space_group_IT_number 14
_space_group_name_Hall '-P 2yn'
_space_group_name_H-M_alt 'P 1 21/n 1'
_symmetry_space_group_name_Hall '-P 2yn'
_symmetry_space_group_name_H-M 'P 1 21/n 1'
_atom_sites_solution_hydrogens geom
_atom_sites_solution_primary direct
_audit_creation_date 2014-07-02
_audit_creation_method
;
Olex2 1.2
(compiled 2014.06.27 svn.r2953 for OlexSys, GUI svn.r4855)
;
_audit_update_record
;
2017-12-13 deposited with the CCDC.
2018-01-29 downloaded from the CCDC.
;
_cell_angle_alpha 90
_cell_angle_beta 95.513(14)
_cell_angle_gamma 90
_cell_formula_units_Z 4
_cell_length_a 5.0801(7)
_cell_length_b 17.337(3)
_cell_length_c 13.987(2)
_cell_measurement_reflns_used 1465
_cell_measurement_temperature 293(2)
_cell_measurement_theta_max 70.4630
_cell_measurement_theta_min 4.0540
_cell_volume 1226.2(3)
_computing_cell_refinement
;
CrysAlisPro, Agilent Technologies,
Version 1.171.36.28 (release 01-02-2013 CrysAlis171 .NET)
(compiled Feb  1 2013,16:14:44)
;
_computing_data_collection
;
CrysAlisPro, Agilent Technologies,
Version 1.171.36.28 (release 01-02-2013 CrysAlis171 .NET)
(compiled Feb  1 2013,16:14:44)
;
_computing_data_reduction
;
CrysAlisPro, Agilent Technologies,
Version 1.171.36.28 (release 01-02-2013 CrysAlis171 .NET)
(compiled Feb  1 2013,16:14:44)
;
_computing_molecular_graphics 'Olex2 (Dolomanov et al., 2009)'
_computing_publication_material 'Olex2 (Dolomanov et al., 2009)'
_computing_structure_refinement 'ShelXL (Sheldrick, 2008)'
_computing_structure_solution 'ShelXS (Sheldrick, 2008)'
_diffrn_ambient_temperature 293(2)
_diffrn_detector_area_resol_mean 16.0733
_diffrn_measured_fraction_theta_full 0.995
_diffrn_measured_fraction_theta_max 0.974
_diffrn_measurement_details
;
#__ type_ start__ end____ width___ exp.time_
  1 omega   35.00   62.00   1.5000    4.0000
omega____ theta____ kappa____ phi______ frames
    -        0.0000   57.0000  -90.0000 18

#__ type_ start__ end____ width___ exp.time_
  2 omega  -67.00  -34.00   1.5000    4.0000
omega____ theta____ kappa____ phi______ frames
    -        0.0000  178.0000 -180.0000 22

#__ type_ start__ end____ width___ exp.time_
  3 omega  -46.00   17.00   1.5000    8.0000
omega____ theta____ kappa____ phi______ frames
    -      -42.5000   25.0000 -150.0000 42

#__ type_ start__ end____ width___ exp.time_
  4 omega   33.00   60.00   1.5000    8.0000
omega____ theta____ kappa____ phi______ frames
    -       56.0000   57.0000  150.0000 18

#__ type_ start__ end____ width___ exp.time_
  5 omega   33.00   81.00   1.5000    8.0000
omega____ theta____ kappa____ phi______ frames
    -       56.0000   57.0000  -30.0000 32

#__ type_ start__ end____ width___ exp.time_
  6 omega   72.00  106.50   1.5000    8.0000
omega____ theta____ kappa____ phi______ frames
    -       56.0000   57.0000  150.0000 23

#__ type_ start__ end____ width___ exp.time_
  7 omega   30.00  126.00   1.5000    8.0000
omega____ theta____ kappa____ phi______ frames
    -       56.0000   66.0000 -122.7986 64

#__ type_ start__ end____ width___ exp.time_
  8 omega   50.00   75.50   1.5000    8.0000
omega____ theta____ kappa____ phi______ frames
    -       56.0000 -125.0000  120.0000 17

#__ type_ start__ end____ width___ exp.time_
  9 omega   34.00   74.50   1.5000    8.0000
omega____ theta____ kappa____ phi______ frames
    -       56.0000 -125.0000  -60.0000 27

#__ type_ start__ end____ width___ exp.time_
 10 omega   44.00   93.50   1.5000    8.5000
omega____ theta____ kappa____ phi______ frames
    -      112.0000  -38.0000  120.0000 33

#__ type_ start__ end____ width___ exp.time_
 11 omega   49.00   76.00   1.5000    8.5000
omega____ theta____ kappa____ phi______ frames
    -      112.0000  -38.0000   60.0000 18

#__ type_ start__ end____ width___ exp.time_
 12 omega   72.00   99.00   1.5000    8.5000
omega____ theta____ kappa____ phi______ frames
    -      112.0000  -50.0000  -90.0000 18

#__ type_ start__ end____ width___ exp.time_
 13 omega   70.00  116.50   1.5000    8.5000
omega____ theta____ kappa____ phi______ frames
    -      112.0000  -77.0000  -30.0000 31

#__ type_ start__ end____ width___ exp.time_
 14 omega  147.00  174.00   1.5000    8.5000
omega____ theta____ kappa____ phi______ frames
    -      112.0000  111.0000 -150.0000 18

#__ type_ start__ end____ width___ exp.time_
 15 omega   39.00   88.50   1.5000    8.5000
omega____ theta____ kappa____ phi______ frames
    -      112.0000  -38.0000 -180.0000 33

#__ type_ start__ end____ width___ exp.time_
 16 omega   69.00  148.50   1.5000    8.5000
omega____ theta____ kappa____ phi______ frames
    -      112.0000  178.0000   90.0000 53

#__ type_ start__ end____ width___ exp.time_
 17 omega   55.00   92.50   1.5000    8.5000
omega____ theta____ kappa____ phi______ frames
    -      112.0000  -25.0000   60.0000 25

#__ type_ start__ end____ width___ exp.time_
 18 omega   48.00   93.00   1.5000    8.5000
omega____ theta____ kappa____ phi______ frames
    -      112.0000  -38.0000    0.0000 30

#__ type_ start__ end____ width___ exp.time_
 19 omega  125.00  176.00   1.5000    8.5000
omega____ theta____ kappa____ phi______ frames
    -      112.0000  -12.0000 -120.0000 34

#__ type_ start__ end____ width___ exp.time_
 20 omega   36.00  117.00   1.5000    8.5000
omega____ theta____ kappa____ phi______ frames
    -      112.0000  -12.0000 -120.0000 54
;
_diffrn_measurement_device_type 'SuperNova, Dual, Cu at zero, Eos'
_diffrn_measurement_method '\w scans'
_diffrn_orient_matrix_UB_11 0.2430208000
_diffrn_orient_matrix_UB_12 0.0405115000
_diffrn_orient_matrix_UB_13 -0.0351408000
_diffrn_orient_matrix_UB_21 -0.0699176000
_diffrn_orient_matrix_UB_22 -0.0336199000
_diffrn_orient_matrix_UB_23 -0.1011657000
_diffrn_orient_matrix_UB_31 -0.1695581000
_diffrn_orient_matrix_UB_32 0.0717408000
_diffrn_orient_matrix_UB_33 -0.0274501000
_diffrn_radiation_monochromator mirror
_diffrn_radiation_type CuK\a
_diffrn_radiation_wavelength 1.54184
_diffrn_reflns_av_R_equivalents 0.0313
_diffrn_reflns_av_unetI/netI 0.0351
_diffrn_reflns_Laue_measured_fraction_full 0.995
_diffrn_reflns_Laue_measured_fraction_max 0.974
_diffrn_reflns_limit_h_max 5
_diffrn_reflns_limit_h_min -6
_diffrn_reflns_limit_k_max 20
_diffrn_reflns_limit_k_min -15
_diffrn_reflns_limit_l_max 15
_diffrn_reflns_limit_l_min -16
_diffrn_reflns_number 4114
_diffrn_reflns_point_group_measured_fraction_full 0.995
_diffrn_reflns_point_group_measured_fraction_max 0.974
_diffrn_reflns_theta_full 67.684
_diffrn_reflns_theta_max 70.780
_diffrn_reflns_theta_min 4.072
_diffrn_source 'SuperNova (Cu) X-ray Source'
_exptl_absorpt_coefficient_mu 0.811
_exptl_absorpt_correction_T_max 1.00000
_exptl_absorpt_correction_T_min 0.79018
_exptl_absorpt_correction_type multi-scan
_exptl_absorpt_process_details
;
CrysAlisPro, Agilent Technologies,
Version 1.171.36.28 (release 01-02-2013 CrysAlis171 .NET)
(compiled Feb  1 2013,16:14:44)
Empirical absorption correction using spherical harmonics,
 implemented in SCALE3 ABSPACK scaling algorithm.
;
_exptl_crystal_colour 'clear light colourless'
_exptl_crystal_density_diffrn 1.345
_exptl_crystal_description plate
_exptl_crystal_F_000 528
_exptl_crystal_size_max 0.24
_exptl_crystal_size_mid 0.12
_exptl_crystal_size_min 0.02
_refine_diff_density_max 0.261
_refine_diff_density_min -0.252
_refine_diff_density_rms 0.060
_refine_ls_extinction_method none
_refine_ls_goodness_of_fit_ref 1.053
_refine_ls_hydrogen_treatment constr
_refine_ls_matrix_type full
_refine_ls_number_parameters 164
_refine_ls_number_reflns 2298
_refine_ls_number_restraints 0
_refine_ls_restrained_S_all 1.053
_refine_ls_R_factor_all 0.0820
_refine_ls_R_factor_gt 0.0671
_refine_ls_shift/su_max 0.000
_refine_ls_shift/su_mean 0.000
_refine_ls_structure_factor_coef Fsqd
_refine_ls_weighting_details
;
 w=1/[\s^2^(Fo^2^)+(0.1279P)^2^+0.1193P]
 where P=(Fo^2^+2Fc^2^)/3
;
_refine_ls_weighting_scheme calc
_refine_ls_wR_factor_gt 0.1855
_refine_ls_wR_factor_ref 0.2069
_reflns_Friedel_coverage 0.000
_reflns_number_gt 1721
_reflns_number_total 2298
_reflns_threshold_expression 'I > 2\s(I)'
_cod_data_source_file c8cc00001h2.cif
_cod_data_source_block xiaojian0701
_cod_depositor_comments 'Adding full bibliography for 7121246--7121249.cif.'
_cod_database_code 7121249
_shelxl_version_number 2013-2
_shelx_space_group_comment
;
The symmetry employed for this shelxl refinement is uniquely defined
by the following loop, which should always be used as a source of
symmetry information in preference to the above space-group names.
They are only intended as comments.
;
_reflns_odcompleteness_completeness 99.65
_reflns_odcompleteness_iscentric 1
_reflns_odcompleteness_theta 66.97
_olex2_refinement_description
;
1. Fixed Uiso
 At 1.2 times of:
  All C(H) groups, All C(H,H) groups
 At 1.5 times of:
  All C(H,H,H) groups
2.a Ternary CH refined with riding coordinates:
 C9(H9), C10(H10), C13(H13)
2.b Secondary CH2 refined with riding coordinates:
 C11(H11A,H11B), C12(H12A,H12B), C8(H8A,H8B), C14(H14A,H14B)
2.c Aromatic/amide H refined with riding coordinates:
 C2(H2), C5(H5)
2.d Idealised Me refined as rotating group:
 C15(H15A,H15B,H15C)
;
_olex2_submission_special_instructions 'No special instructions were received'

loop_
_space_group_symop_operation_xyz
'x, y, z'
'-x+1/2, y+1/2, -z+1/2'
'-x, -y, -z'
'x-1/2, -y-1/2, z-1/2'

loop_
_atom_site_label
_atom_site_type_symbol
_atom_site_fract_x
_atom_site_fract_y
_atom_site_fract_z
_atom_site_U_iso_or_equiv
_atom_site_adp_type
_atom_site_occupancy
_atom_site_site_symmetry_order
_atom_site_calc_flag
_atom_site_refinement_flags_posn
C3 C -0.0115(4) 0.48321(13) 0.72355(16) 0.0442(5) Uani 1 1 d .
C4 C 0.0025(4) 0.51771(13) 0.81421(16) 0.0429(5) Uani 1 1 d .
O2 O 0.5100(4) 0.38768(12) 0.93410(13) 0.0651(6) Uani 1 1 d .
C2 C 0.1475(4) 0.41878(14) 0.70760(17) 0.0484(6) Uani 1 1 d .
H2 H 0.1394 0.3954 0.6475 0.058 Uiso 1 1 calc R
O3 O -0.6114(4) 0.68811(14) 0.64879(14) 0.0701(6) Uani 1 1 d .
C9 C -0.2716(4) 0.59608(13) 0.65708(17) 0.0457(6) Uani 1 1 d .
H9 H -0.1133 0.6282 0.6559 0.055 Uiso 1 1 calc R
O1 O 0.4879(4) 0.33088(11) 0.78388(14) 0.0637(6) Uani 1 1 d .
O4 O -0.3864(4) 0.66842(11) 0.51475(14) 0.0660(6) Uani 1 1 d .
C10 C -0.3709(4) 0.60457(14) 0.75500(17) 0.0488(6) Uani 1 1 d .
H10 H -0.5122 0.5668 0.7605 0.059 Uiso 1 1 calc R
C11 C -0.1548(5) 0.58978(14) 0.83425(17) 0.0508(6) Uani 1 1 d .
H11A H -0.2321 0.5835 0.8945 0.061 Uiso 1 1 calc R
H11B H -0.0369 0.6339 0.8404 0.061 Uiso 1 1 calc R
C5 C 0.1770(4) 0.48857(14) 0.88980(16) 0.0476(6) Uani 1 1 d .
H5 H 0.1896 0.5114 0.9502 0.057 Uiso 1 1 calc R
C6 C 0.3143(4) 0.39143(13) 0.78272(18) 0.0474(6) Uani 1 1 d .
C7 C 0.3279(4) 0.42570(14) 0.87213(17) 0.0470(6) Uani 1 1 d .
C12 C -0.4940(5) 0.68435(17) 0.74607(19) 0.0573(7) Uani 1 1 d .
H12A H -0.6269 0.6906 0.7908 0.069 Uiso 1 1 calc R
H12B H -0.3605 0.7240 0.7584 0.069 Uiso 1 1 calc R
C8 C -0.1929(5) 0.51366(14) 0.63991(17) 0.0502(6) Uani 1 1 d .
H8A H -0.1037 0.5109 0.5817 0.060 Uiso 1 1 calc R
H8B H -0.3501 0.4817 0.6310 0.060 Uiso 1 1 calc R
C13 C -0.4886(5) 0.63270(16) 0.59179(19) 0.0538(6) Uani 1 1 d .
H13 H -0.6178 0.5935 0.5683 0.065 Uiso 1 1 calc R
C14 C 0.6170(6) 0.32927(18) 0.8784(2) 0.0640(7) Uani 1 1 d .
H14A H 0.5924 0.2792 0.9073 0.077 Uiso 1 1 calc R
H14B H 0.8051 0.3377 0.8764 0.077 Uiso 1 1 calc R
C15 C -0.5859(8) 0.7042(2) 0.4502(2) 0.0922(11) Uani 1 1 d .
H15A H -0.5085 0.7221 0.3943 0.138 Uiso 1 1 calc GR
H15B H -0.6606 0.7470 0.4816 0.138 Uiso 1 1 calc GR
H15C H -0.7222 0.6674 0.4314 0.138 Uiso 1 1 calc GR

loop_
_atom_site_aniso_label
_atom_site_aniso_U_11
_atom_site_aniso_U_22
_atom_site_aniso_U_33
_atom_site_aniso_U_23
_atom_site_aniso_U_13
_atom_site_aniso_U_12
C3 0.0443(11) 0.0496(12) 0.0399(11) -0.0036(9) 0.0097(9) -0.0058(9)
C4 0.0445(11) 0.0456(12) 0.0406(11) -0.0006(9) 0.0142(9) -0.0051(9)
O2 0.0745(11) 0.0702(12) 0.0495(10) -0.0019(9) 0.0004(9) 0.0197(10)
C2 0.0517(12) 0.0509(13) 0.0436(12) -0.0096(10) 0.0100(10) -0.0037(10)
O3 0.0661(11) 0.0840(14) 0.0601(12) 0.0006(10) 0.0053(9) 0.0253(10)
C9 0.0459(11) 0.0478(12) 0.0439(12) -0.0013(9) 0.0075(9) -0.0059(9)
O1 0.0719(11) 0.0616(11) 0.0572(11) -0.0090(9) 0.0043(9) 0.0178(9)
O4 0.0809(12) 0.0666(12) 0.0501(10) 0.0098(9) 0.0036(9) 0.0031(9)
C10 0.0480(12) 0.0515(13) 0.0489(13) 0.0016(10) 0.0158(10) -0.0030(10)
C11 0.0603(13) 0.0531(13) 0.0410(12) -0.0030(10) 0.0150(10) 0.0008(11)
C5 0.0550(13) 0.0521(13) 0.0375(11) -0.0015(10) 0.0133(10) -0.0049(10)
C6 0.0503(12) 0.0447(12) 0.0487(13) -0.0036(10) 0.0125(10) -0.0036(10)
C7 0.0506(12) 0.0499(12) 0.0415(12) 0.0015(10) 0.0095(9) -0.0018(10)
C12 0.0591(14) 0.0632(15) 0.0513(14) -0.0005(12) 0.0146(11) 0.0087(12)
C8 0.0531(13) 0.0549(14) 0.0429(12) -0.0063(10) 0.0069(10) -0.0024(10)
C13 0.0534(13) 0.0549(14) 0.0529(14) 0.0002(11) 0.0038(11) -0.0041(11)
C14 0.0670(15) 0.0648(17) 0.0599(16) -0.0012(13) 0.0055(13) 0.0130(13)
C15 0.128(3) 0.090(2) 0.0551(18) 0.0066(17) -0.011(2) 0.028(2)

loop_
_atom_type_symbol
_atom_type_description
_atom_type_scat_dispersion_real
_atom_type_scat_dispersion_imag
_atom_type_scat_source
C C 0.0181 0.0091 'International Tables Vol C Tables 4.2.6.8 and 6.1.1.4'
H H 0.0000 0.0000 'International Tables Vol C Tables 4.2.6.8 and 6.1.1.4'
O O 0.0492 0.0322 'International Tables Vol C Tables 4.2.6.8 and 6.1.1.4'

loop_
_geom_angle_atom_site_label_1
_geom_angle_atom_site_label_2
_geom_angle_atom_site_label_3
_geom_angle
C4 C3 C2 120.2(2)
C4 C3 C8 121.8(2)
C2 C3 C8 118.0(2)
C3 C4 C11 122.4(2)
C3 C4 C5 120.1(2)
C5 C4 C11 117.4(2)
C7 O2 C14 105.5(2)
C3 C2 H2 120.8
C6 C2 C3 118.4(2)
C6 C2 H2 120.8
C13 O3 C12 109.56(18)
C10 C9 H9 107.8
C8 C9 H9 107.8
C8 C9 C10 110.7(2)
C13 C9 H9 107.8
C13 C9 C10 102.74(19)
C13 C9 C8 119.6(2)
C6 O1 C14 105.4(2)
C13 O4 C15 112.8(2)
C9 C10 H10 108.4
C9 C10 C12 100.6(2)
C11 C10 C9 111.57(18)
C11 C10 H10 108.4
C11 C10 C12 118.8(2)
C12 C10 H10 108.4
C4 C11 H11A 109.4
C4 C11 H11B 109.4
C10 C11 C4 111.26(19)
C10 C11 H11A 109.4
C10 C11 H11B 109.4
H11A C11 H11B 108.0
C4 C5 H5 120.9
C7 C5 C4 118.3(2)
C7 C5 H5 120.9
C2 C6 O1 128.6(2)
C2 C6 C7 121.3(2)
O1 C6 C7 110.1(2)
O2 C7 C6 109.7(2)
C5 C7 O2 128.5(2)
C5 C7 C6 121.8(2)
O3 C12 C10 104.5(2)
O3 C12 H12A 110.9
O3 C12 H12B 110.9
C10 C12 H12A 110.9
C10 C12 H12B 110.9
H12A C12 H12B 108.9
C3 C8 H8A 109.4
C3 C8 H8B 109.4
C9 C8 C3 110.99(19)
C9 C8 H8A 109.4
C9 C8 H8B 109.4
H8A C8 H8B 108.0
O3 C13 C9 106.2(2)
O3 C13 H13 109.8
C9 C13 H13 109.8
O4 C13 O3 110.5(2)
O4 C13 C9 110.7(2)
O4 C13 H13 109.8
O2 C14 O1 109.3(2)
O2 C14 H14A 109.8
O2 C14 H14B 109.8
O1 C14 H14A 109.8
O1 C14 H14B 109.8
H14A C14 H14B 108.3
O4 C15 H15A 109.5
O4 C15 H15B 109.5
O4 C15 H15C 109.5
H15A C15 H15B 109.5
H15A C15 H15C 109.5
H15B C15 H15C 109.5

loop_
_geom_bond_atom_site_label_1
_geom_bond_atom_site_label_2
_geom_bond_distance
C3 C4 1.398(3)
C3 C2 1.409(3)
C3 C8 1.513(3)
C4 C11 1.524(3)
C4 C5 1.407(3)
O2 C7 1.374(3)
O2 C14 1.417(3)
C2 H2 0.9300
C2 C6 1.369(3)
O3 C12 1.434(3)
O3 C13 1.429(3)
C9 H9 0.9800
C9 C10 1.511(3)
C9 C8 1.509(3)
C9 C13 1.503(3)
O1 C6 1.370(3)
O1 C14 1.419(3)
O4 C13 1.386(3)
O4 C15 1.432(3)
C10 H10 0.9800
C10 C11 1.505(3)
C10 C12 1.518(3)
C11 H11A 0.9700
C11 H11B 0.9700
C5 H5 0.9300
C5 C7 1.368(3)
C6 C7 1.380(3)
C12 H12A 0.9700
C12 H12B 0.9700
C8 H8A 0.9700
C8 H8B 0.9700
C13 H13 0.9800
C14 H14A 0.9700
C14 H14B 0.9700
C15 H15A 0.9600
C15 H15B 0.9600
C15 H15C 0.9600

loop_
_geom_torsion_atom_site_label_1
_geom_torsion_atom_site_label_2
_geom_torsion_atom_site_label_3
_geom_torsion_atom_site_label_4
_geom_torsion
C3 C4 C11 C10 15.1(3)
C3 C4 C5 C7 -0.8(3)
C3 C2 C6 O1 -179.1(2)
C3 C2 C6 C7 0.0(3)
C4 C3 C2 C6 -0.1(3)
C4 C3 C8 C9 19.8(3)
C4 C5 C7 O2 180.0(2)
C4 C5 C7 C6 0.7(3)
C2 C3 C4 C11 176.97(19)
C2 C3 C4 C5 0.4(3)
C2 C3 C8 C9 -159.6(2)
C2 C6 C7 O2 -179.7(2)
C2 C6 C7 C5 -0.3(4)
C9 C10 C11 C4 -45.6(3)
C9 C10 C12 O3 37.3(2)
O1 C6 C7 O2 -0.5(3)
O1 C6 C7 C5 178.9(2)
C10 C9 C8 C3 -50.0(2)
C10 C9 C13 O3 27.1(2)
C10 C9 C13 O4 147.0(2)
C11 C4 C5 C7 -177.45(19)
C11 C10 C12 O3 159.3(2)
C5 C4 C11 C10 -168.27(19)
C6 O1 C14 O2 2.3(3)
C7 O2 C14 O1 -2.6(3)
C12 O3 C13 C9 -3.5(3)
C12 O3 C13 O4 -123.6(2)
C12 C10 C11 C4 -161.9(2)
C8 C3 C4 C11 -2.4(3)
C8 C3 C4 C5 -178.88(19)
C8 C3 C2 C6 179.3(2)
C8 C9 C10 C11 65.6(3)
C8 C9 C10 C12 -167.46(19)
C8 C9 C13 O3 150.1(2)
C8 C9 C13 O4 -90.0(3)
C13 O3 C12 C10 -21.6(3)
C13 C9 C10 C11 -165.7(2)
C13 C9 C10 C12 -38.7(2)
C13 C9 C8 C3 -169.0(2)
C14 O2 C7 C5 -177.4(3)
C14 O2 C7 C6 1.9(3)
C14 O1 C6 C2 178.0(2)
C14 O1 C6 C7 -1.1(3)
C15 O4 C13 O3 -62.8(3)
C15 O4 C13 C9 179.9(2)
